data_7114649
loop_
_publ_author_name
'Zachary A. Kasun'
'Laina M. Geary'
'Michael J. Krische'

_publ_section_title
;
 Ring expansion of cyclic 1,2-diols to form medium sized rings via
 ruthenium catalyzed transfer hydrogenative [4+2] cycloaddition
;
_journal_name_full Chem.Commun.
_journal_page_first 7545
_journal_paper_doi 10.1039/C4CC03983A
_journal_volume 50
_journal_year 2014
_chemical_formula_moiety 'C14 H18 O4'
_chemical_formula_sum 'C14 H18 O4'
_chemical_formula_weight 250.28
_chemical_name_systematic
;
 ?
;
_space_group_crystal_system triclinic
_space_group_IT_number 2
_space_group_name_Hall '-P 1'
_space_group_name_H-M_alt 'P -1'
_symmetry_space_group_name_Hall '-P 1'
_symmetry_space_group_name_H-M 'P -1'
_atom_sites_solution_hydrogens mixed
_audit_creation_method SHELXL-2013
_cell_angle_alpha 90.631(13)
_cell_angle_beta 106.543(16)
_cell_angle_gamma 91.530(11)
_cell_formula_units_Z 4
_cell_length_a 8.326(3)
_cell_length_b 10.119(3)
_cell_length_c 14.590(4)
_cell_measurement_reflns_used 5374
_cell_measurement_temperature 100(2)
_cell_measurement_theta_max 27.5
_cell_measurement_theta_min 2.0
_cell_volume 1177.7(6)
_computing_cell_refinement 'CrystalClear (Rigaku Inc., 2008)'
_computing_data_collection 'CrystalClear (Rigaku Inc., 2008)'
_computing_data_reduction 'CrystalClear (Rigaku Inc., 2008)'
_computing_molecular_graphics 'XP SHELXTL/PC, Siemens Analytical'
_computing_publication_material 'XP SHELXTL/PC, Siemens Analytical'
_computing_structure_refinement 'SHELXL-2013 (Sheldrick, 2013)'
_computing_structure_solution
;

SIR97 - Altomare A., Burla M.C., Camalli M., Cascarano G.L., Giacovazzo C., 
Guagliardi A., Moliterni A.G.G., Polidori G.,Spagna R.
;
_diffrn_ambient_temperature 100(2)
_diffrn_measured_fraction_theta_full 0.999
_diffrn_measured_fraction_theta_max 0.996
_diffrn_measurement_device_type 'Rgiaku AFC-12 with Saturn 724+ CCD'
_diffrn_measurement_method \w-scans
_diffrn_radiation_type MoK\a
_diffrn_radiation_wavelength 0.71073
_diffrn_reflns_av_R_equivalents 0.0497
_diffrn_reflns_av_unetI/netI 0.0545
_diffrn_reflns_Laue_measured_fraction_full 0.999
_diffrn_reflns_Laue_measured_fraction_max 0.996
_diffrn_reflns_limit_h_max 10
_diffrn_reflns_limit_h_min -10
_diffrn_reflns_limit_k_max 13
_diffrn_reflns_limit_k_min -11
_diffrn_reflns_limit_l_max 18
_diffrn_reflns_limit_l_min -18
_diffrn_reflns_number 19933
_diffrn_reflns_point_group_measured_fraction_full 0.999
_diffrn_reflns_point_group_measured_fraction_max 0.996
_diffrn_reflns_theta_full 25.242
_diffrn_reflns_theta_max 27.497
_diffrn_reflns_theta_min 1.456
_diffrn_source 'sealed tube'
_exptl_absorpt_coefficient_mu 0.103
_exptl_absorpt_correction_T_max 1.00
_exptl_absorpt_correction_T_min 0.770
_exptl_absorpt_correction_type multi-scan
_exptl_absorpt_process_details
;
Abscor. T. Higashi (2001). The Rigaku Corporation, Tokyo, Japan.
;
_exptl_crystal_colour colorless
_exptl_crystal_density_diffrn 1.412
_exptl_crystal_description plate
_exptl_crystal_F_000 536
_exptl_crystal_size_max 0.240
_exptl_crystal_size_mid 0.200
_exptl_crystal_size_min 0.100
_refine_diff_density_max 0.313
_refine_diff_density_min -0.308
_refine_diff_density_rms 0.056
_refine_ls_extinction_method none
_refine_ls_goodness_of_fit_ref 1.054
_refine_ls_hydrogen_treatment mixed
_refine_ls_matrix_type full
_refine_ls_number_parameters 341
_refine_ls_number_reflns 5385
_refine_ls_number_restraints 0
_refine_ls_restrained_S_all 1.054
_refine_ls_R_factor_all 0.0610
_refine_ls_R_factor_gt 0.0465
_refine_ls_shift/su_max 0.000
_refine_ls_shift/su_mean 0.000
_refine_ls_structure_factor_coef Fsqd
_refine_ls_weighting_details 'w=1/[\s^2^(Fo^2^)+(0.0641P)^2^] where P=(Fo^2^+2Fc^2^)/3'
_refine_ls_weighting_scheme calc
_refine_ls_wR_factor_gt 0.1190
_refine_ls_wR_factor_ref 0.1251
_reflns_Friedel_coverage 0.000
_reflns_number_gt 4127
_reflns_number_total 5385
_reflns_threshold_expression 'I > 2\s(I)'
_cod_data_source_file c4cc03983a2.cif
_cod_data_source_block shelx_1
_cod_original_cell_volume 1177.6(7)
_cod_database_code 7114649
_shelx_space_group_comment
;
The symmetry employed for this shelxl refinement is uniquely defined
by the following loop, which should always be used as a source of
symmetry information in preference to the above space-group names.
They are only intended as comments.
;
_shelx_estimated_absorpt_t_min 0.976
_shelx_estimated_absorpt_t_max 0.990
_shelxl_version_number 2013-4

loop_
_space_group_symop_operation_xyz
'x, y, z'
'-x, -y, -z'

loop_
_atom_site_label
_atom_site_type_symbol
_atom_site_fract_x
_atom_site_fract_y
_atom_site_fract_z
_atom_site_U_iso_or_equiv
_atom_site_adp_type
_atom_site_occupancy
_atom_site_site_symmetry_order
_atom_site_calc_flag
_atom_site_refinement_flags_posn
_atom_site_refinement_flags_adp
C1 C 0.10799(19) 0.32921(15) 0.21473(11) 0.0145(3) Uani 1 1 d . .
C2 C 0.0570(2) 0.20178(15) 0.15590(11) 0.0174(3) Uani 1 1 d . .
H2A H 0.1336 0.1307 0.1847 0.021 Uiso 1 1 calc R U
H2B H -0.0584 0.1735 0.1547 0.021 Uiso 1 1 calc R U
C3 C 0.0654(2) 0.22692(17) 0.05510(12) 0.0197(4) Uani 1 1 d . .
H3 H 0.0088 0.1655 0.0061 0.024 Uiso 1 1 calc R U
C4 C 0.1468(2) 0.32925(17) 0.03076(11) 0.0201(4) Uani 1 1 d . .
H4 H 0.1429 0.3371 -0.0347 0.024 Uiso 1 1 calc R U
C5 C 0.2453(2) 0.43402(16) 0.10058(11) 0.0181(4) Uani 1 1 d . .
H5A H 0.1828 0.5170 0.0923 0.022 Uiso 1 1 calc R U
H5B H 0.3546 0.4524 0.0881 0.022 Uiso 1 1 calc R U
C6 C 0.27362(19) 0.38582(15) 0.20204(11) 0.0150(3) Uani 1 1 d . .
C7 C 0.3319(2) 0.47769(16) 0.28973(11) 0.0156(3) Uani 1 1 d . .
H7A H 0.2704 0.5612 0.2801 0.019 Uiso 1 1 calc R U
H7B H 0.4538 0.4982 0.3061 0.019 Uiso 1 1 calc R U
C8 C 0.28777(19) 0.39341(16) 0.36658(11) 0.0158(3) Uani 1 1 d . .
C9 C 0.2416(2) 0.46741(16) 0.44683(11) 0.0190(4) Uani 1 1 d . .
H9A H 0.1904 0.4036 0.4821 0.023 Uiso 1 1 calc R U
H9B H 0.3455 0.5048 0.4922 0.023 Uiso 1 1 calc R U
C10 C 0.1218(2) 0.57782(17) 0.41268(11) 0.0192(4) Uani 1 1 d . .
H10 H 0.1680 0.6654 0.4243 0.023 Uiso 1 1 calc R U
C11 C -0.0415(2) 0.56584(16) 0.36805(11) 0.0191(4) Uani 1 1 d . .
H11 H -0.0998 0.6458 0.3530 0.023 Uiso 1 1 calc R U
C12 C -0.1436(2) 0.43964(16) 0.33891(11) 0.0187(4) Uani 1 1 d . .
H12A H -0.2543 0.4506 0.3502 0.022 Uiso 1 1 calc R U
H12B H -0.0871 0.3681 0.3806 0.022 Uiso 1 1 calc R U
C13 C -0.1711(2) 0.39680(16) 0.23517(11) 0.0170(3) Uani 1 1 d . .
C14 C -0.03660(19) 0.42836(16) 0.18656(11) 0.0163(3) Uani 1 1 d . .
H14A H 0.0092 0.5192 0.2050 0.020 Uiso 1 1 calc R U
H14B H -0.0868 0.4249 0.1163 0.020 Uiso 1 1 calc R U
C15 C 0.59400(19) 0.82501(15) 0.21586(10) 0.0143(3) Uani 1 1 d . .
C16 C 0.5833(2) 0.70213(16) 0.15358(11) 0.0173(3) Uani 1 1 d . .
H16A H 0.6973 0.6754 0.1546 0.021 Uiso 1 1 calc R U
H16B H 0.5280 0.6284 0.1783 0.021 Uiso 1 1 calc R U
C17 C 0.4832(2) 0.73232(17) 0.05233(12) 0.0203(4) Uani 1 1 d . .
H17 H 0.4896 0.6731 0.0026 0.024 Uiso 1 1 calc R U
C18 C 0.3871(2) 0.83616(17) 0.02857(11) 0.0200(4) Uani 1 1 d . .
H18 H 0.3315 0.8476 -0.0373 0.024 Uiso 1 1 calc R U
C19 C 0.3600(2) 0.93765(16) 0.09913(11) 0.0180(3) Uani 1 1 d . .
H19A H 0.2400 0.9589 0.0832 0.022 Uiso 1 1 calc R U
H19B H 0.4255 1.0200 0.0966 0.022 Uiso 1 1 calc R U
C20 C 0.41738(19) 0.87949(16) 0.19897(11) 0.0153(3) Uani 1 1 d . .
C21 C 0.4429(2) 0.96512(16) 0.28903(11) 0.0162(3) Uani 1 1 d . .
H21A H 0.3350 0.9804 0.3027 0.019 Uiso 1 1 calc R U
H21B H 0.4974 1.0515 0.2830 0.019 Uiso 1 1 calc R U
C22 C 0.55821(19) 0.88148(16) 0.36736(11) 0.0156(3) Uani 1 1 d . .
C23 C 0.6910(2) 0.95716(16) 0.44719(11) 0.0181(4) Uani 1 1 d . .
H23A H 0.6354 0.9920 0.4936 0.022 Uiso 1 1 calc R U
H23B H 0.7744 0.8934 0.4813 0.022 Uiso 1 1 calc R U
C24 C 0.7836(2) 1.07031(17) 0.41641(11) 0.0189(4) Uani 1 1 d . .
H24 H 0.7504 1.1567 0.4275 0.023 Uiso 1 1 calc R U
C25 C 0.9073(2) 1.06239(17) 0.37521(11) 0.0191(4) Uani 1 1 d . .
H25 H 0.9573 1.1432 0.3629 0.023 Uiso 1 1 calc R U
C26 C 0.9739(2) 0.93755(16) 0.34671(11) 0.0186(4) Uani 1 1 d . .
H26A H 0.9527 0.8654 0.3874 0.022 Uiso 1 1 calc R U
H26B H 1.0968 0.9489 0.3595 0.022 Uiso 1 1 calc R U
C27 C 0.8987(2) 0.89601(16) 0.24242(11) 0.0170(3) Uani 1 1 d . .
C28 C 0.71862(19) 0.92756(16) 0.19273(11) 0.0161(3) Uani 1 1 d . .
H28A H 0.7016 0.9283 0.1228 0.019 Uiso 1 1 calc R U
H28B H 0.6953 1.0169 0.2132 0.019 Uiso 1 1 calc R U
O1 O 0.14822(13) 0.30764(10) 0.31610(7) 0.0156(2) Uani 1 1 d . .
O2 O 0.38452(15) 0.27541(11) 0.21748(8) 0.0186(3) Uani 1 1 d . .
O3 O 0.42207(14) 0.31042(12) 0.41221(8) 0.0197(3) Uani 1 1 d . .
O4 O -0.29933(14) 0.33556(12) 0.19157(8) 0.0249(3) Uani 1 1 d . .
O5 O 0.64586(13) 0.79738(10) 0.31687(7) 0.0149(2) Uani 1 1 d . .
O6 O 0.30978(15) 0.76806(11) 0.20211(8) 0.0181(3) Uani 1 1 d . .
O7 O 0.45697(15) 0.80188(12) 0.40814(8) 0.0193(3) Uani 1 1 d . .
O8 O 0.98049(15) 0.83539(12) 0.19929(9) 0.0260(3) Uani 1 1 d . .
H2O H 0.473(3) 0.302(2) 0.2044(15) 0.042(7) Uiso 1 1 d . .
H7O H 0.521(3) 0.763(2) 0.455(2) 0.066(8) Uiso 1 1 d . .
H3O H 0.436(3) 0.267(2) 0.3662(18) 0.055(8) Uiso 1 1 d . .
H6O H 0.218(3) 0.798(2) 0.2084(16) 0.052(7) Uiso 1 1 d . .

loop_
_atom_site_aniso_label
_atom_site_aniso_U_11
_atom_site_aniso_U_22
_atom_site_aniso_U_33
_atom_site_aniso_U_23
_atom_site_aniso_U_13
_atom_site_aniso_U_12
C1 0.0119(8) 0.0212(9) 0.0104(7) 0.0023(6) 0.0033(6) 0.0005(6)
C2 0.0134(8) 0.0214(9) 0.0185(8) -0.0016(7) 0.0064(6) -0.0019(6)
C3 0.0152(8) 0.0279(10) 0.0155(8) -0.0063(7) 0.0040(6) -0.0007(7)
C4 0.0156(8) 0.0316(10) 0.0130(8) -0.0017(7) 0.0039(6) 0.0019(7)
C5 0.0178(8) 0.0228(9) 0.0160(8) 0.0016(7) 0.0084(7) 0.0000(7)
C6 0.0105(7) 0.0192(9) 0.0163(8) 0.0012(6) 0.0054(6) 0.0000(6)
C7 0.0113(7) 0.0214(9) 0.0144(8) 0.0011(6) 0.0043(6) -0.0008(6)
C8 0.0108(8) 0.0209(9) 0.0150(8) 0.0008(6) 0.0023(6) 0.0002(6)
C9 0.0159(8) 0.0277(10) 0.0136(8) -0.0021(7) 0.0047(6) -0.0016(7)
C10 0.0212(9) 0.0214(9) 0.0170(8) -0.0036(7) 0.0092(7) -0.0022(7)
C11 0.0209(9) 0.0221(9) 0.0165(8) -0.0009(7) 0.0085(7) 0.0047(7)
C12 0.0132(8) 0.0281(9) 0.0165(8) -0.0008(7) 0.0068(6) 0.0015(7)
C13 0.0127(8) 0.0211(9) 0.0176(8) 0.0009(7) 0.0048(6) 0.0044(7)
C14 0.0122(8) 0.0235(9) 0.0133(8) 0.0030(6) 0.0038(6) 0.0019(6)
C15 0.0120(8) 0.0211(9) 0.0099(7) 0.0025(6) 0.0031(6) 0.0014(6)
C16 0.0141(8) 0.0218(9) 0.0166(8) -0.0011(7) 0.0053(6) 0.0001(7)
C17 0.0183(9) 0.0278(10) 0.0147(8) -0.0043(7) 0.0054(7) -0.0046(7)
C18 0.0158(8) 0.0314(10) 0.0120(8) 0.0004(7) 0.0032(6) -0.0043(7)
C19 0.0137(8) 0.0236(9) 0.0154(8) 0.0028(7) 0.0022(6) 0.0005(7)
C20 0.0117(8) 0.0201(9) 0.0140(8) 0.0015(6) 0.0035(6) -0.0013(6)
C21 0.0131(8) 0.0199(9) 0.0164(8) 0.0007(6) 0.0055(6) 0.0010(6)
C22 0.0124(8) 0.0216(9) 0.0140(8) -0.0009(6) 0.0060(6) 0.0003(6)
C23 0.0143(8) 0.0264(9) 0.0142(8) -0.0032(7) 0.0052(6) -0.0007(7)
C24 0.0162(8) 0.0215(9) 0.0172(8) -0.0033(7) 0.0020(6) -0.0006(7)
C25 0.0161(8) 0.0231(9) 0.0163(8) -0.0002(7) 0.0024(6) -0.0049(7)
C26 0.0110(8) 0.0283(9) 0.0157(8) -0.0016(7) 0.0028(6) -0.0020(7)
C27 0.0135(8) 0.0212(9) 0.0171(8) 0.0006(7) 0.0060(6) -0.0030(6)
C28 0.0134(8) 0.0222(9) 0.0127(8) 0.0011(6) 0.0042(6) -0.0017(6)
O1 0.0143(6) 0.0221(6) 0.0103(5) 0.0019(4) 0.0037(4) -0.0023(4)
O2 0.0125(6) 0.0220(7) 0.0224(6) 0.0021(5) 0.0064(5) 0.0019(5)
O3 0.0163(6) 0.0269(7) 0.0155(6) 0.0027(5) 0.0037(5) 0.0043(5)
O4 0.0139(6) 0.0380(7) 0.0234(6) -0.0062(5) 0.0070(5) -0.0049(5)
O5 0.0136(6) 0.0212(6) 0.0101(5) 0.0011(4) 0.0035(4) 0.0029(4)
O6 0.0124(6) 0.0219(6) 0.0215(6) 0.0011(5) 0.0073(5) -0.0021(5)
O7 0.0161(6) 0.0281(7) 0.0143(6) 0.0044(5) 0.0053(5) -0.0019(5)
O8 0.0147(6) 0.0391(7) 0.0254(7) -0.0069(6) 0.0077(5) 0.0009(5)

loop_
_atom_type_symbol
_atom_type_description
_atom_type_scat_dispersion_real
_atom_type_scat_dispersion_imag
_atom_type_scat_source
C C 0.0033 0.0016 'International Tables Vol C Tables 4.2.6.8 and 6.1.1.4'
H H 0.0000 0.0000 'International Tables Vol C Tables 4.2.6.8 and 6.1.1.4'
O O 0.0106 0.0060 'International Tables Vol C Tables 4.2.6.8 and 6.1.1.4'

loop_
_geom_angle_atom_site_label_1
_geom_angle_atom_site_label_2
_geom_angle_atom_site_label_3
_geom_angle
O1 C1 C2 112.56(12)
O1 C1 C6 103.21(12)
C2 C1 C6 109.80(13)
O1 C1 C14 108.67(12)
C2 C1 C14 109.75(13)
C6 C1 C14 112.75(13)
C3 C2 C1 108.45(13)
C3 C2 H2A 110.0
C1 C2 H2A 110.0
C3 C2 H2B 110.0
C1 C2 H2B 110.0
H2A C2 H2B 108.4
C4 C3 C2 124.31(15)
C4 C3 H3 117.8
C2 C3 H3 117.8
C3 C4 C5 124.18(15)
C3 C4 H4 117.9
C5 C4 H4 117.9
C4 C5 C6 109.37(13)
C4 C5 H5A 109.8
C6 C5 H5A 109.8
C4 C5 H5B 109.8
C6 C5 H5B 109.8
H5A C5 H5B 108.2
O2 C6 C5 109.39(13)
O2 C6 C7 107.51(12)
C5 C6 C7 122.79(13)
O2 C6 C1 104.97(12)
C5 C6 C1 109.83(13)
C7 C6 C1 100.78(12)
C6 C7 C8 101.39(13)
C6 C7 H7A 111.5
C8 C7 H7A 111.5
C6 C7 H7B 111.5
C8 C7 H7B 111.5
H7A C7 H7B 109.3
O3 C8 O1 107.09(12)
O3 C8 C9 106.10(13)
O1 C8 C9 109.24(13)
O3 C8 C7 111.37(12)
O1 C8 C7 105.78(12)
C9 C8 C7 116.90(14)
C10 C9 C8 113.93(13)
C10 C9 H9A 108.8
C8 C9 H9A 108.8
C10 C9 H9B 108.8
C8 C9 H9B 108.8
H9A C9 H9B 107.7
C11 C10 C9 127.08(16)
C11 C10 H10 116.5
C9 C10 H10 116.5
C10 C11 C12 127.09(15)
C10 C11 H11 116.5
C12 C11 H11 116.5
C11 C12 C13 114.73(13)
C11 C12 H12A 108.6
C13 C12 H12A 108.6
C11 C12 H12B 108.6
C13 C12 H12B 108.6
H12A C12 H12B 107.6
O4 C13 C14 120.09(15)
O4 C13 C12 120.48(14)
C14 C13 C12 119.41(14)
C13 C14 C1 111.37(12)
C13 C14 H14A 109.4
C1 C14 H14A 109.4
C13 C14 H14B 109.4
C1 C14 H14B 109.4
H14A C14 H14B 108.0
O5 C15 C16 112.80(12)
O5 C15 C20 103.83(12)
C16 C15 C20 109.06(13)
O5 C15 C28 109.64(12)
C16 C15 C28 109.15(13)
C20 C15 C28 112.33(12)
C17 C16 C15 108.78(13)
C17 C16 H16A 109.9
C15 C16 H16A 109.9
C17 C16 H16B 109.9
C15 C16 H16B 109.9
H16A C16 H16B 108.3
C18 C17 C16 124.21(15)
C18 C17 H17 117.9
C16 C17 H17 117.9
C17 C18 C19 124.47(15)
C17 C18 H18 117.8
C19 C18 H18 117.8
C18 C19 C20 108.03(13)
C18 C19 H19A 110.1
C20 C19 H19A 110.1
C18 C19 H19B 110.1
C20 C19 H19B 110.1
H19A C19 H19B 108.4
O6 C20 C21 109.58(12)
O6 C20 C19 108.31(13)
C21 C20 C19 121.72(14)
O6 C20 C15 105.99(12)
C21 C20 C15 100.60(13)
C19 C20 C15 109.45(13)
C20 C21 C22 102.95(13)
C20 C21 H21A 111.2
C22 C21 H21A 111.2
C20 C21 H21B 111.2
C22 C21 H21B 111.2
H21A C21 H21B 109.1
O7 C22 O5 109.19(12)
O7 C22 C23 109.39(12)
O5 C22 C23 107.79(12)
O7 C22 C21 108.31(13)
O5 C22 C21 105.07(12)
C23 C22 C21 116.85(13)
C24 C23 C22 116.43(13)
C24 C23 H23A 108.2
C22 C23 H23A 108.2
C24 C23 H23B 108.2
C22 C23 H23B 108.2
H23A C23 H23B 107.3
C25 C24 C23 127.07(16)
C25 C24 H24 116.5
C23 C24 H24 116.5
C24 C25 C26 125.76(16)
C24 C25 H25 117.1
C26 C25 H25 117.1
C25 C26 C27 114.55(13)
C25 C26 H26A 108.6
C27 C26 H26A 108.6
C25 C26 H26B 108.6
C27 C26 H26B 108.6
H26A C26 H26B 107.6
O8 C27 C28 119.92(15)
O8 C27 C26 120.95(14)
C28 C27 C26 119.11(13)
C27 C28 C15 111.66(13)
C27 C28 H28A 109.3
C15 C28 H28A 109.3
C27 C28 H28B 109.3
C15 C28 H28B 109.3
H28A C28 H28B 108.0
C1 O1 C8 110.10(11)
C6 O2 H2O 106.9(14)
C8 O3 H3O 102.1(16)
C15 O5 C22 110.03(11)
C20 O6 H6O 107.5(15)
C22 O7 H7O 107.8(18)

loop_
_geom_bond_atom_site_label_1
_geom_bond_atom_site_label_2
_geom_bond_distance
C1 O1 1.4409(18)
C1 C2 1.523(2)
C1 C6 1.539(2)
C1 C14 1.555(2)
C2 C3 1.516(2)
C2 H2A 0.9900
C2 H2B 0.9900
C3 C4 1.329(2)
C3 H3 0.9500
C4 C5 1.513(2)
C4 H4 0.9500
C5 C6 1.519(2)
C5 H5A 0.9900
C5 H5B 0.9900
C6 O2 1.4468(19)
C6 C7 1.527(2)
C7 C8 1.536(2)
C7 H7A 0.9900
C7 H7B 0.9900
C8 O3 1.4274(19)
C8 O1 1.4458(19)
C8 C9 1.527(2)
C9 C10 1.510(2)
C9 H9A 0.9900
C9 H9B 0.9900
C10 C11 1.332(2)
C10 H10 0.9500
C11 C12 1.503(2)
C11 H11 0.9500
C12 C13 1.521(2)
C12 H12A 0.9900
C12 H12B 0.9900
C13 O4 1.224(2)
C13 C14 1.516(2)
C14 H14A 0.9900
C14 H14B 0.9900
C15 O5 1.4455(18)
C15 C16 1.517(2)
C15 C20 1.539(2)
C15 C28 1.555(2)
C16 C17 1.514(2)
C16 H16A 0.9900
C16 H16B 0.9900
C17 C18 1.326(2)
C17 H17 0.9500
C18 C19 1.512(2)
C18 H18 0.9500
C19 C20 1.528(2)
C19 H19A 0.9900
C19 H19B 0.9900
C20 O6 1.4306(19)
C20 C21 1.526(2)
C21 C22 1.544(2)
C21 H21A 0.9900
C21 H21B 0.9900
C22 O7 1.4047(18)
C22 O5 1.4576(18)
C22 C23 1.539(2)
C23 C24 1.506(2)
C23 H23A 0.9900
C23 H23B 0.9900
C24 C25 1.336(2)
C24 H24 0.9500
C25 C26 1.494(2)
C25 H25 0.9500
C26 C27 1.521(2)
C26 H26A 0.9900
C26 H26B 0.9900
C27 O8 1.2221(19)
C27 C28 1.512(2)
C28 H28A 0.9900
C28 H28B 0.9900
O2 H2O 0.85(2)
O3 H3O 0.83(2)
O6 H6O 0.86(3)
O7 H7O 0.85(3)

loop_
_geom_hbond_atom_site_label_D
_geom_hbond_atom_site_label_H
_geom_hbond_atom_site_label_A
_geom_hbond_distance_DH
_geom_hbond_distance_HA
_geom_hbond_distance_DA
_geom_hbond_angle_DHA
_geom_hbond_site_symmetry_A
O2 H2O O4 0.85(2) 1.98(2) 2.8156(19) 169(2) 1_655
O7 H7O O3 0.85(3) 2.01(3) 2.7926(18) 153(3) 2_666
O3 H3O O2 0.83(2) 2.09(2) 2.7859(19) 141(2) .
O6 H6O O8 0.86(3) 1.99(3) 2.8316(19) 167(2) 1_455

loop_
_geom_torsion_atom_site_label_1
_geom_torsion_atom_site_label_2
_geom_torsion_atom_site_label_3
_geom_torsion_atom_site_label_4
_geom_torsion
O1 C1 C2 C3 -164.12(12)
C6 C1 C2 C3 -49.76(16)
C14 C1 C2 C3 74.71(15)
C1 C2 C3 C4 16.9(2)
C2 C3 C4 C5 1.1(3)
C3 C4 C5 C6 14.5(2)
C4 C5 C6 O2 67.33(16)
C4 C5 C6 C7 -165.35(14)
C4 C5 C6 C1 -47.38(17)
O1 C1 C6 O2 71.16(14)
C2 C1 C6 O2 -49.05(16)
C14 C1 C6 O2 -171.77(12)
O1 C1 C6 C5 -171.33(12)
C2 C1 C6 C5 68.45(16)
C14 C1 C6 C5 -54.26(17)
O1 C1 C6 C7 -40.43(14)
C2 C1 C6 C7 -160.65(12)
C14 C1 C6 C7 76.64(15)
O2 C6 C7 C8 -68.75(14)
C5 C6 C7 C8 163.12(14)
C1 C6 C7 C8 40.87(14)
C6 C7 C8 O3 88.43(15)
C6 C7 C8 O1 -27.58(14)
C6 C7 C8 C9 -149.41(13)
O3 C8 C9 C10 169.94(13)
O1 C8 C9 C10 -74.93(17)
C7 C8 C9 C10 45.08(19)
C8 C9 C10 C11 73.8(2)
C9 C10 C11 C12 -1.8(3)
C10 C11 C12 C13 -97.4(2)
C11 C12 C13 O4 -148.97(15)
C11 C12 C13 C14 32.2(2)
O4 C13 C14 C1 -99.28(17)
C12 C13 C14 C1 79.58(18)
O1 C1 C14 C13 -43.15(17)
C2 C1 C14 C13 80.33(16)
C6 C1 C14 C13 -156.93(13)
O5 C15 C16 C17 164.09(12)
C20 C15 C16 C17 49.28(16)
C28 C15 C16 C17 -73.78(16)
C15 C16 C17 C18 -15.5(2)
C16 C17 C18 C19 -1.6(3)
C17 C18 C19 C20 -16.1(2)
C18 C19 C20 O6 -65.06(16)
C18 C19 C20 C21 166.66(14)
C18 C19 C20 C15 50.07(17)
O5 C15 C20 O6 -74.15(14)
C16 C15 C20 O6 46.34(15)
C28 C15 C20 O6 167.47(12)
O5 C15 C20 C21 39.95(14)
C16 C15 C20 C21 160.43(12)
C28 C15 C20 C21 -78.43(15)
O5 C15 C20 C19 169.25(12)
C16 C15 C20 C19 -70.27(16)
C28 C15 C20 C19 50.87(17)
O6 C20 C21 C22 72.36(15)
C19 C20 C21 C22 -159.91(14)
C15 C20 C21 C22 -38.99(14)
C20 C21 C22 O7 -91.84(14)
C20 C21 C22 O5 24.75(15)
C20 C21 C22 C23 144.15(13)
O7 C22 C23 C24 -166.01(13)
O5 C22 C23 C24 75.38(16)
C21 C22 C23 C24 -42.55(19)
C22 C23 C24 C25 -76.7(2)
C23 C24 C25 C26 3.2(3)
C24 C25 C26 C27 96.0(2)
C25 C26 C27 O8 149.24(15)
C25 C26 C27 C28 -32.3(2)
O8 C27 C28 C15 97.01(17)
C26 C27 C28 C15 -81.42(18)
O5 C15 C28 C27 43.85(16)
C16 C15 C28 C27 -80.16(16)
C20 C15 C28 C27 158.75(13)
C2 C1 O1 C8 142.41(13)
C6 C1 O1 C8 24.10(15)
C14 C1 O1 C8 -95.80(14)
O3 C8 O1 C1 -116.71(13)
C9 C8 O1 C1 128.80(13)
C7 C8 O1 C1 2.17(15)
C16 C15 O5 C22 -143.62(13)
C20 C15 O5 C22 -25.69(15)
C28 C15 O5 C22 94.53(14)
O7 C22 O5 C15 116.64(13)
C23 C22 O5 C15 -124.62(13)
C21 C22 O5 C15 0.66(15)
